data_2016641
loop_
_publ_author_name
'Xu, Wei-Na'
'Yuan, Jiu-Mao'
'Liu, Yang'
'Ma, Jian-Ping'
'Guo, Dian-Shun'

_publ_section_title
;1,3-Alternate and partial cone conformers of tetramethyl
 (5,11,17,23-tetra-<i>tert</i>-butyl-2,8,14,20-tetrathiacalix[4]arene-25,26,27,28-tetrayltetraoxy)tetraacetate
 and tetramethyl
 (5,11,17,23-tetrabromo-2,8,14,20-tetrathiacalix[4]arene-25,26,27,28-tetrayltetraoxy)tetraacetate
;
_journal_coeditor_code GG3153
_journal_issue 6
_journal_name_full 'Acta Crystallographica Section C'
_journal_page_first o349
_journal_page_last o352
_journal_paper_doi 10.1107/S0108270108013838
_journal_volume 64
_journal_year 2008
_chemical_formula_iupac 'C52 H64 O12 S4'
_chemical_formula_moiety 'C52 H64 O12 S4'
_chemical_formula_sum 'C52 H64 O12 S4'
_chemical_formula_weight 1009.27
_chemical_melting_point 583
_chemical_name_systematic
;
tetramethyl
(5,11,17,23-tetra-<i>tert</i>-butyl-2,8,14,20-tetrathiacalix[4]arene-
25,26,27,28-tetrayltetraoxy)tetraacetate
;
_space_group_IT_number 15
_symmetry_cell_setting monoclinic
_symmetry_space_group_name_Hall '-C 2yc'
_symmetry_space_group_name_H-M 'C 1 2/c 1'
_atom_sites_solution_hydrogens geom
_atom_sites_solution_primary direct
_atom_sites_solution_secondary difmap
_cell_angle_alpha 90.00
_cell_angle_beta 122.890(2)
_cell_angle_gamma 90.00
_cell_formula_units_Z 4
_cell_length_a 23.060(4)
_cell_length_b 13.547(2)
_cell_length_c 20.083(4)
_cell_measurement_reflns_used 3304
_cell_measurement_temperature 173(2)
_cell_measurement_theta_max 27.137
_cell_measurement_theta_min 2.491
_cell_volume 5268.2(16)
_computing_cell_refinement 'SMART (Bruker, 1999)'
_computing_data_collection 'SMART (Bruker, 1999)'
_computing_data_reduction 'SAINT (Bruker, 1999)'
_computing_molecular_graphics 'SHELXTL (Sheldrick, 2008)'
_computing_publication_material 'SHELXTL (Sheldrick, 2008)'
_computing_structure_refinement 'SHELXL97 (Sheldrick, 2008)'
_computing_structure_solution 'SHELXS97 (Sheldrick, 2008)'
_diffrn_ambient_temperature 110(2)
_diffrn_measured_fraction_theta_full 0.999
_diffrn_measured_fraction_theta_max 0.999
_diffrn_measurement_device_type 'CCD area-detector'
_diffrn_measurement_method '\f and \w scans'
_diffrn_radiation_monochromator graphite
_diffrn_radiation_source 'fine-focus sealed tube'
_diffrn_radiation_type MoK\a
_diffrn_radiation_wavelength 0.71073
_diffrn_reflns_av_R_equivalents 0.0351
_diffrn_reflns_av_sigmaI/netI 0.0430
_diffrn_reflns_limit_h_max 24
_diffrn_reflns_limit_h_min -27
_diffrn_reflns_limit_k_max 16
_diffrn_reflns_limit_k_min -14
_diffrn_reflns_limit_l_max 24
_diffrn_reflns_limit_l_min -24
_diffrn_reflns_number 13453
_diffrn_reflns_theta_full 25.50
_diffrn_reflns_theta_max 25.50
_diffrn_reflns_theta_min 1.83
_exptl_absorpt_coefficient_mu 0.240
_exptl_absorpt_correction_T_max 0.963
_exptl_absorpt_correction_T_min 0.923
_exptl_absorpt_correction_type multi-scan
_exptl_absorpt_process_details '(SADABS; Bruker, 1999)'
_exptl_crystal_colour colourless
_exptl_crystal_density_diffrn 1.272
_exptl_crystal_density_method 'not measured'
_exptl_crystal_description block
_exptl_crystal_F_000 2144
_exptl_crystal_size_max 0.34
_exptl_crystal_size_mid 0.23
_exptl_crystal_size_min 0.16
_refine_diff_density_max 0.468
_refine_diff_density_min -0.300
_refine_ls_extinction_method none
_refine_ls_goodness_of_fit_ref 1.049
_refine_ls_hydrogen_treatment constr
_refine_ls_matrix_type full
_refine_ls_number_parameters 360
_refine_ls_number_reflns 4893
_refine_ls_number_restraints 51
_refine_ls_restrained_S_all 1.065
_refine_ls_R_factor_all 0.0778
_refine_ls_R_factor_gt 0.0611
_refine_ls_shift/su_max 0.001
_refine_ls_shift/su_mean 0.000
_refine_ls_structure_factor_coef Fsqd
_refine_ls_weighting_details 'w=1/[\s^2^(Fo^2^)+(0.0714P)^2^+12.3991P] where P=(Fo^2^+2Fc^2^)/3'
_refine_ls_weighting_scheme calc
_refine_ls_wR_factor_gt 0.1538
_refine_ls_wR_factor_ref 0.1637
_reflns_number_gt 3834
_reflns_number_total 4893
_reflns_threshold_expression I>2\s(I)
_cod_data_source_file gg3153.cif
_cod_data_source_block I
_cod_original_cell_volume 5268.3(16)
_cod_original_sg_symbol_H-M 'C 2/c'
_cod_database_code 2016641
_cod_database_fobs_code 2016641

loop_
_symmetry_equiv_pos_as_xyz
'x, y, z'
'-x, y, -z+1/2'
'x+1/2, y+1/2, z'
'-x+1/2, y+1/2, -z+1/2'
'-x, -y, -z'
'x, -y, z-1/2'
'-x+1/2, -y+1/2, -z'
'x+1/2, -y+1/2, z-1/2'

loop_
_atom_site_type_symbol
_atom_site_label
_atom_site_fract_x
_atom_site_fract_y
_atom_site_fract_z
_atom_site_U_iso_or_equiv
_atom_site_adp_type
_atom_site_calc_flag
_atom_site_refinement_flags
_atom_site_occupancy
_atom_site_disorder_assembly
_atom_site_disorder_group
S S1 0.99878(4) 0.21639(7) 0.44360(5) 0.0366(2) Uani d . 1 B .
S S2 0.79969(4) 0.23303(6) 0.12342(5) 0.0311(2) Uani d . 1 . .
O O1 1.1161(8) -0.0627(7) 0.4389(6) 0.065(3) Uani d P 0.47(3) B 1
O O2 1.19587(16) -0.0360(2) 0.56977(16) 0.0638(8) Uani d . 1 . .
O O3 0.8866(2) 0.5131(2) 0.2833(3) 0.0972(14) Uani d . 1 . .
O O4 0.82860(17) 0.49964(19) 0.3393(2) 0.0670(9) Uani d . 1 . .
O O5 1.10215(10) 0.13481(15) 0.41260(12) 0.0313(5) Uani d . 1 B .
O O6 0.90236(10) 0.31546(15) 0.28476(12) 0.0300(5) Uani d . 1 . .
C C5 0.89228(15) 0.0062(2) 0.27746(18) 0.0296(7) Uani d . 1 . .
C C6 0.85261(14) 0.0627(2) 0.20969(17) 0.0276(7) Uani d . 1 C .
H H6 0.8226 0.0311 0.1618 0.033 Uiso calc R 1 . .
C C7 0.85638(14) 0.1646(2) 0.21130(17) 0.0260(6) Uani d . 1 . .
C C8 0.90054(14) 0.2136(2) 0.28239(17) 0.0262(6) Uani d . 1 C .
C C9 0.94319(15) 0.1580(2) 0.35053(17) 0.0276(7) Uani d . 1 . .
C C10 0.93877(15) 0.0562(2) 0.34727(17) 0.0293(7) Uani d . 1 C .
H H10 0.9677 0.0200 0.3930 0.035 Uiso calc R 1 . .
C C11 0.85576(19) 0.3539(2) 0.3036(2) 0.0415(8) Uani d . 1 C .
H H11A 0.8677 0.3294 0.3549 0.050 Uiso calc R 1 . .
H H11B 0.8092 0.3324 0.2643 0.050 Uiso calc R 1 . .
C C12 0.85917(17) 0.4638(2) 0.30506(19) 0.0345(7) Uani d . 1 . .
C C13 0.8274(2) 0.6050(3) 0.3460(3) 0.0626(12) Uani d . 1 . .
H H13A 0.8721 0.6314 0.3637 0.094 Uiso calc R 1 . .
H H13B 0.8154 0.6214 0.3836 0.094 Uiso calc R 1 . .
H H13C 0.7938 0.6326 0.2953 0.094 Uiso calc R 1 . .
C C16 1.10502(18) 0.5566(2) 0.4295(2) 0.0399(8) Uani d D 1 . .
C C15 1.0585(2) 0.5975(3) 0.4553(3) 0.0644(12) Uani d . 1 B .
H H15A 1.0112 0.5831 0.4154 0.097 Uiso calc R 1 . .
H H15B 1.0646 0.6677 0.4623 0.097 Uiso calc R 1 . .
H H15C 1.0704 0.5674 0.5045 0.097 Uiso calc R 1 . .
C C17 1.1793(2) 0.5844(3) 0.4938(3) 0.0709(14) Uani d . 1 B .
H H17A 1.2098 0.5641 0.4776 0.106 Uiso calc R 1 . .
H H17B 1.1922 0.5520 0.5425 0.106 Uiso calc R 1 . .
H H17C 1.1825 0.6546 0.5016 0.106 Uiso calc R 1 . .
C C18 1.10045(15) 0.4442(2) 0.42054(17) 0.0300(7) Uani d . 1 B .
C C19 1.05575(15) 0.3876(2) 0.43053(17) 0.0307(7) Uani d . 1 . .
H H19 1.0256 0.4189 0.4409 0.037 Uiso calc R 1 B .
C C20 1.05459(15) 0.2856(2) 0.42544(17) 0.0295(7) Uani d . 1 B .
C C21 1.09976(14) 0.2363(2) 0.41101(16) 0.0267(6) Uani d . 1 . .
C C22 1.14171(14) 0.2926(2) 0.39551(16) 0.0267(6) Uani d . 1 . .
C C23 1.14167(15) 0.3942(2) 0.40002(17) 0.0282(7) Uani d . 1 . .
H H23 1.1698 0.4305 0.3891 0.034 Uiso calc R 1 B .
C C24 1.15612(18) 0.0996(3) 0.4874(2) 0.0452(9) Uani d . 1 . .
H H24A 1.1578 0.1386 0.5289 0.054 Uiso calc R 1 A 1
H H24B 1.1999 0.1076 0.4918 0.054 Uiso calc R 1 A 1
C C26 1.1938(3) -0.1352(3) 0.5920(3) 0.0785(15) Uani d . 1 B .
H H26A 1.1636 -0.1734 0.5454 0.118 Uiso calc R 1 . .
H H26B 1.1772 -0.1360 0.6266 0.118 Uiso calc R 1 . .
H H26C 1.2394 -0.1629 0.6190 0.118 Uiso calc R 1 . .
C C25 1.14652(18) -0.0056(3) 0.4989(2) 0.0454(9) Uani d P 0.47(3) B 1
C C14 1.0665(11) 0.5985(12) 0.3425(9) 0.058(4) Uani d PU 0.47(3) B 1
H H14A 1.0191 0.5778 0.3137 0.086 Uiso calc PR 0.47(3) B 1
H H14B 1.0883 0.5741 0.3164 0.086 Uiso calc PR 0.47(3) B 1
H H14C 1.0686 0.6693 0.3442 0.086 Uiso calc PR 0.47(3) B 1
O O1' 1.0953(7) -0.0503(9) 0.4672(13) 0.098(8) Uani d P 0.53(3) B 2
C C25' 1.14652(18) -0.0056(3) 0.4989(2) 0.0454(9) Uani d P 0.53(3) B 2
C C14' 1.0994(12) 0.6090(10) 0.3589(7) 0.069(4) Uani d PDU 0.53(3) B 2
H H14D 1.0537 0.6002 0.3128 0.104 Uiso calc PR 0.53(3) B 2
H H14E 1.1325 0.5816 0.3492 0.104 Uiso calc PR 0.53(3) B 2
H H14F 1.1084 0.6782 0.3704 0.104 Uiso calc PR 0.53(3) B 2
C C1 0.88511(18) -0.1059(2) 0.2783(2) 0.0443(9) Uani d PD 0.742(10) C 3
C C2 0.8307(3) -0.1480(4) 0.1996(3) 0.0489(17) Uani d PU 0.742(10) C 3
H H2A 0.8445 -0.1399 0.1626 0.073 Uiso calc PR 0.742(10) C 3
H H2B 0.7878 -0.1141 0.1802 0.073 Uiso calc PR 0.742(10) C 3
H H2C 0.8249 -0.2169 0.2055 0.073 Uiso calc PR 0.742(10) C 3
C C4 0.8590(4) -0.1265(4) 0.3352(4) 0.064(2) Uani d PDU 0.742(10) C 3
H H4A 0.8496 -0.1956 0.3344 0.096 Uiso calc PR 0.742(10) C 3
H H4B 0.8176 -0.0894 0.3175 0.096 Uiso calc PR 0.742(10) C 3
H H4C 0.8940 -0.1069 0.3882 0.096 Uiso calc PR 0.742(10) C 3
C C3 0.9535(5) -0.1568(9) 0.3112(7) 0.091(4) Uani d PU 0.742(10) C 3
H H3'1 0.9864 -0.1313 0.3630 0.136 Uiso calc PR 0.742(10) C 3
H H3'2 0.9697 -0.1451 0.2768 0.136 Uiso calc PR 0.742(10) C 3
H H3'3 0.9480 -0.2264 0.3146 0.136 Uiso calc PR 0.742(10) C 3
C C1' 0.88511(18) -0.1059(2) 0.2783(2) 0.0443(9) Uani d PD 0.258(10) C 4
C C2' 0.8713(13) -0.1437(14) 0.1982(8) 0.079(7) Uani d PDU 0.258(10) C 4
H H2'1 0.9090 -0.1249 0.1933 0.119 Uiso calc PR 0.258(10) C 4
H H2'2 0.8293 -0.1153 0.1555 0.119 Uiso calc PR 0.258(10) C 4
H H2'3 0.8673 -0.2143 0.1962 0.119 Uiso calc PR 0.258(10) C 4
C C3' 0.9476(16) -0.157(2) 0.3371(16) 0.061(7) Uani d PU 0.258(10) C 4
H H3A 0.9446 -0.2249 0.3224 0.091 Uiso calc PR 0.258(10) C 4
H H3B 0.9529 -0.1523 0.3879 0.091 Uiso calc PR 0.258(10) C 4
H H3C 0.9866 -0.1268 0.3401 0.091 Uiso calc PR 0.258(10) C 4
C C4' 0.8198(11) -0.1328(15) 0.2701(15) 0.083(7) Uani d PU 0.258(10) C 4
H H4'1 0.8108 -0.2018 0.2576 0.124 Uiso calc PR 0.258(10) C 4
H H4'2 0.7828 -0.0946 0.2284 0.124 Uiso calc PR 0.258(10) C 4
H H4'3 0.8230 -0.1197 0.3190 0.124 Uiso calc PR 0.258(10) C 4

loop_
_atom_site_aniso_label
_atom_site_aniso_U_11
_atom_site_aniso_U_22
_atom_site_aniso_U_33
_atom_site_aniso_U_12
_atom_site_aniso_U_13
_atom_site_aniso_U_23
S1 0.0378(5) 0.0459(5) 0.0272(4) -0.0096(4) 0.0184(4) -0.0075(3)
S2 0.0215(4) 0.0300(4) 0.0335(4) -0.0002(3) 0.0096(3) 0.0100(3)
O1 0.070(6) 0.036(4) 0.064(5) -0.002(4) 0.021(4) -0.006(3)
O2 0.079(2) 0.0411(16) 0.0500(16) 0.0063(14) 0.0215(15) 0.0166(13)
O3 0.180(4) 0.0353(17) 0.170(4) -0.001(2) 0.156(4) 0.003(2)
O4 0.099(2) 0.0302(14) 0.118(3) 0.0067(14) 0.089(2) 0.0006(15)
O5 0.0285(11) 0.0228(11) 0.0273(11) -0.0005(9) 0.0053(9) -0.0026(9)
O6 0.0326(11) 0.0235(11) 0.0393(12) -0.0021(9) 0.0230(10) -0.0014(9)
C5 0.0271(15) 0.0246(16) 0.0356(17) -0.0006(12) 0.0160(14) 0.0035(13)
C6 0.0236(15) 0.0274(16) 0.0251(15) -0.0033(12) 0.0089(12) -0.0013(12)
C7 0.0238(15) 0.0237(16) 0.0305(16) 0.0000(12) 0.0147(13) 0.0039(12)
C8 0.0267(15) 0.0232(16) 0.0330(16) -0.0027(12) 0.0191(13) -0.0016(12)
C9 0.0242(15) 0.0308(17) 0.0289(16) -0.0021(12) 0.0152(13) -0.0006(13)
C10 0.0243(15) 0.0345(18) 0.0269(15) 0.0018(13) 0.0125(13) 0.0074(13)
C11 0.047(2) 0.0269(18) 0.064(2) 0.0003(15) 0.0395(19) -0.0014(16)
C12 0.0408(18) 0.0291(18) 0.0381(18) 0.0018(14) 0.0244(16) 0.0033(14)
C13 0.074(3) 0.030(2) 0.097(3) 0.008(2) 0.056(3) -0.005(2)
C16 0.050(2) 0.0256(18) 0.0419(19) 0.0043(15) 0.0235(17) -0.0071(14)
C15 0.065(3) 0.037(2) 0.090(3) 0.008(2) 0.042(3) -0.018(2)
C17 0.062(3) 0.038(2) 0.110(4) -0.017(2) 0.045(3) -0.035(2)
C18 0.0278(15) 0.0278(17) 0.0235(15) 0.0028(13) 0.0068(13) -0.0067(12)
C19 0.0280(16) 0.0334(18) 0.0267(15) 0.0016(13) 0.0122(13) -0.0093(13)
C20 0.0262(15) 0.0342(18) 0.0228(15) -0.0033(13) 0.0098(13) -0.0077(12)
C21 0.0254(15) 0.0233(16) 0.0205(14) -0.0014(12) 0.0053(12) -0.0061(12)
C22 0.0205(14) 0.0273(16) 0.0218(14) 0.0009(12) 0.0047(12) -0.0051(12)
C23 0.0250(15) 0.0281(17) 0.0255(15) -0.0027(12) 0.0098(12) -0.0050(12)
C24 0.043(2) 0.036(2) 0.0329(18) -0.0023(16) 0.0056(15) 0.0069(15)
C26 0.086(3) 0.052(3) 0.095(4) 0.020(2) 0.048(3) 0.041(3)
C25 0.0315(19) 0.034(2) 0.052(2) 0.0028(15) 0.0102(17) 0.0070(17)
C14 0.077(8) 0.042(6) 0.061(6) 0.022(6) 0.042(6) 0.013(5)
O1' 0.052(6) 0.044(5) 0.105(10) -0.016(4) -0.018(5) 0.031(6)
C25' 0.0315(19) 0.034(2) 0.052(2) 0.0028(15) 0.0102(17) 0.0070(17)
C14' 0.085(9) 0.039(5) 0.057(6) 0.008(6) 0.022(6) 0.009(4)
C1 0.044(2) 0.0239(18) 0.048(2) 0.0033(15) 0.0136(17) 0.0072(15)
C2 0.058(4) 0.022(2) 0.052(3) -0.007(2) 0.020(3) -0.003(2)
C4 0.092(5) 0.041(3) 0.058(4) -0.022(3) 0.040(3) 0.002(3)
C3 0.064(5) 0.048(5) 0.117(8) 0.018(3) 0.021(5) -0.022(6)
C1' 0.044(2) 0.0239(18) 0.048(2) 0.0033(15) 0.0136(17) 0.0072(15)
C2' 0.072(10) 0.047(8) 0.088(10) 0.011(7) 0.023(7) 0.002(7)
C3' 0.071(10) 0.024(9) 0.062(10) 0.002(7) 0.019(7) 0.013(7)
C4' 0.070(10) 0.072(10) 0.095(12) -0.007(7) 0.037(8) 0.008(8)

loop_
_atom_type_symbol
_atom_type_description
_atom_type_scat_dispersion_real
_atom_type_scat_dispersion_imag
_atom_type_scat_source
C C 0.0033 0.0016 'International Tables Vol C Tables 4.2.6.8 and 6.1.1.4'
H H 0.0000 0.0000 'International Tables Vol C Tables 4.2.6.8 and 6.1.1.4'
O O 0.0106 0.0060 'International Tables Vol C Tables 4.2.6.8 and 6.1.1.4'
S S 0.1246 0.1234 'International Tables Vol C Tables 4.2.6.8 and 6.1.1.4'

loop_
_geom_angle_atom_site_label_1
_geom_angle_atom_site_label_2
_geom_angle_atom_site_label_3
_geom_angle_site_symmetry_3
_geom_angle
C6 C5 C10 . 117.2(3)
C6 C5 C1 . 122.8(3)
C10 C5 C1 . 120.0(3)
C7 C6 C5 . 121.9(3)
C7 C6 H6 . 119.0
C5 C6 H6 . 119.0
C6 C7 C8 . 120.1(3)
C6 C7 S2 . 119.5(2)
C8 C7 S2 . 120.2(2)
O6 C8 C7 . 120.2(3)
O6 C8 C9 . 120.9(3)
C7 C8 C9 . 118.9(3)
C10 C9 C8 . 119.9(3)
C10 C9 S1 . 119.1(2)
C8 C9 S1 . 120.9(2)
C9 C10 C5 . 122.0(3)
C9 C10 H10 . 119.0
C5 C10 H10 . 119.0
O6 C11 C12 . 109.4(3)
O6 C11 H11A . 109.8
C12 C11 H11A . 109.8
O6 C11 H11B . 109.8
C12 C11 H11B . 109.8
H11A C11 H11B . 108.2
O3 C12 O4 . 122.8(3)
O3 C12 C11 . 127.1(3)
O4 C12 C11 . 110.0(3)
O4 C13 H13A . 109.5
O4 C13 H13B . 109.5
H13A C13 H13B . 109.5
O4 C13 H13C . 109.5
H13A C13 H13C . 109.5
H13B C13 H13C . 109.5
C14' C16 C15 . 115.2(8)
C14' C16 C18 . 112.9(6)
C15 C16 C18 . 112.6(3)
C14' C16 C17 . 99.3(9)
C15 C16 C17 . 107.2(3)
C18 C16 C17 . 108.6(3)
C15 C16 C14 . 99.7(7)
C18 C16 C14 . 105.5(7)
C17 C16 C14 . 123.1(9)
C16 C15 H15A . 109.5
C16 C15 H15B . 109.5
H15A C15 H15B . 109.5
C16 C15 H15C . 109.5
H15A C15 H15C . 109.5
H15B C15 H15C . 109.5
C16 C17 H17A . 109.5
C16 C17 H17B . 109.5
H17A C17 H17B . 109.5
C16 C17 H17C . 109.5
H17A C17 H17C . 109.5
H17B C17 H17C . 109.5
C19 C18 C23 . 116.9(3)
C19 C18 C16 . 123.0(3)
C23 C18 C16 . 120.1(3)
C18 C19 C20 . 121.9(3)
C18 C19 H19 . 119.0
C20 C19 H19 . 119.0
C19 C20 C21 . 120.4(3)
C19 C20 S1 . 119.8(2)
C21 C20 S1 . 119.7(2)
O5 C21 C22 . 121.9(3)
O5 C21 C20 . 119.9(3)
C22 C21 C20 . 118.2(3)
C23 C22 C21 . 120.4(3)
C23 C22 S2 2_755 119.6(2)
C21 C22 S2 2_755 119.9(2)
C22 C23 C18 . 121.8(3)
C22 C23 H23 . 119.1
C18 C23 H23 . 119.1
O5 C24 C25 . 111.7(3)
O5 C24 H24A . 109.3
C25 C24 H24A . 109.3
O5 C24 H24B . 109.3
C25 C24 H24B . 109.3
H24A C24 H24B . 107.9
O2 C26 H26A . 109.5
O2 C26 H26B . 109.5
H26A C26 H26B . 109.5
O2 C26 H26C . 109.5
H26A C26 H26C . 109.5
H26B C26 H26C . 109.5
C25 O2 C26 . 118.6(3)
C12 O4 C13 . 117.4(3)
C21 O5 C24 . 111.3(2)
C8 O6 C11 . 111.3(2)
C9 S1 C20 . 101.96(13)
C7 S2 C22 2_755 102.31(13)
O1 C25 O2 . 122.7(5)
O1 C25 C24 . 119.3(7)
O2 C25 C24 . 110.9(3)
C16 C14 H14A . 109.5
C16 C14 H14B . 109.5
C16 C14 H14C . 109.5
C16 C14' H14D . 109.5
C16 C14' H14E . 109.5
H14D C14' H14E . 109.5
C16 C14' H14F . 109.5
H14D C14' H14F . 109.5
H14E C14' H14F . 109.5
C2 C1 C3 . 111.4(5)
C2 C1 C5 . 113.6(3)
C3 C1 C5 . 111.5(5)
C2 C1 C4 . 105.5(4)
C3 C1 C4 . 108.8(6)
C5 C1 C4 . 105.7(3)
C1 C2 H2A . 109.5
C1 C2 H2B . 109.5
H2A C2 H2B . 109.5
C1 C2 H2C . 109.5
H2A C2 H2C . 109.5
H2B C2 H2C . 109.5
C1 C4 H4A . 109.5
C1 C4 H4B . 109.5
H4A C4 H4B . 109.5
C1 C4 H4C . 109.5
H4A C4 H4C . 109.5
H4B C4 H4C . 109.5
C1 C3 H3'1 . 109.5
C1 C3 H3'2 . 109.5
H3'1 C3 H3'2 . 109.5
C1 C3 H3'3 . 109.5
H3'1 C3 H3'3 . 109.5
H3'2 C3 H3'3 . 109.5
H2'1 C2' H2'2 . 109.5
H2'1 C2' H2'3 . 109.5
H2'2 C2' H2'3 . 109.5
H4'1 C4' H4'2 . 109.5
H4'1 C4' H4'3 . 109.5
H4'2 C4' H4'3 . 109.5

loop_
_geom_bond_atom_site_label_1
_geom_bond_atom_site_label_2
_geom_bond_site_symmetry_2
_geom_bond_distance
C5 C6 . 1.387(4)
C5 C10 . 1.393(4)
C5 C1 . 1.528(4)
C6 C7 . 1.383(4)
C6 H6 . 0.9300
C7 C8 . 1.391(4)
C7 S2 . 1.782(3)
C8 O6 . 1.381(4)
C8 C9 . 1.395(4)
C9 C10 . 1.382(4)
C9 S1 . 1.778(3)
C10 H10 . 0.9300
C11 O6 . 1.417(4)
C11 C12 . 1.491(4)
C11 H11A . 0.9700
C11 H11B . 0.9700
C12 O3 . 1.157(4)
C12 O4 . 1.316(4)
C13 O4 . 1.435(4)
C13 H13A . 0.9600
C13 H13B . 0.9600
C13 H13C . 0.9600
C16 C14' . 1.526(9)
C16 C15 . 1.527(5)
C16 C18 . 1.530(4)
C16 C17 . 1.530(5)
C16 C14 . 1.574(13)
C15 H15A . 0.9600
C15 H15B . 0.9600
C15 H15C . 0.9600
C17 H17A . 0.9600
C17 H17B . 0.9600
C17 H17C . 0.9600
C18 C19 . 1.384(4)
C18 C23 . 1.399(4)
C19 C20 . 1.385(4)
C19 H19 . 0.9300
C20 C21 . 1.394(4)
C20 S1 . 1.782(3)
C21 O5 . 1.376(3)
C21 C22 . 1.394(4)
C22 C23 . 1.380(4)
C22 S2 2_755 1.783(3)
C23 H23 . 0.9300
C24 O5 . 1.415(4)
C24 C25 . 1.479(5)
C24 H24A . 0.9700
C24 H24B . 0.9700
C26 O2 . 1.424(5)
C26 H26A . 0.9600
C26 H26B . 0.9600
C26 H26C . 0.9600
O2 C25 . 1.316(4)
S2 C22 2_755 1.783(3)
O1 C25 . 1.275(10)
C14 H14A . 0.9600
C14 H14B . 0.9600
C14 H14C . 0.9600
C14' H14D . 0.9600
C14' H14E . 0.9600
C14' H14F . 0.9600
C1 C2 . 1.498(6)
C1 C3 . 1.506(11)
C1 C4 . 1.578(6)
C2 H2A . 0.9600
C2 H2B . 0.9600
C2 H2C . 0.9600
C4 H4A . 0.9600
C4 H4B . 0.9600
C4 H4C . 0.9600
C3 H3'1 . 0.9600
C3 H3'2 . 0.9600
C3 H3'3 . 0.9600
C2' H2'1 . 0.9600
C2' H2'2 . 0.9600
C2' H2'3 . 0.9600
C3' H3A . 0.9600
C3' H3B . 0.9600
C3' H3C . 0.9600
C4' H4'1 . 0.9600
C4' H4'2 . 0.9600
C4' H4'3 . 0.9600

loop_
_geom_torsion_atom_site_label_1
_geom_torsion_atom_site_label_2
_geom_torsion_atom_site_label_3
_geom_torsion_atom_site_label_4
_geom_torsion_site_symmetry_1
_geom_torsion_site_symmetry_4
_geom_torsion
C10 C5 C6 C7 . . -2.8(4)
C1 C5 C6 C7 . . 175.3(3)
C5 C6 C7 C8 . . -0.4(4)
C5 C6 C7 S2 . . -175.7(2)
C6 C7 C8 O6 . . -177.4(3)
S2 C7 C8 O6 . . -2.1(4)
C6 C7 C8 C9 . . 3.3(4)
S2 C7 C8 C9 . . 178.6(2)
O6 C8 C9 C10 . . 177.8(3)
C7 C8 C9 C10 . . -2.9(4)
O6 C8 C9 S1 . . 2.6(4)
C7 C8 C9 S1 . . -178.1(2)
C8 C9 C10 C5 . . -0.4(4)
S1 C9 C10 C5 . . 174.9(2)
C6 C5 C10 C9 . . 3.2(4)
C1 C5 C10 C9 . . -175.0(3)
O6 C11 C12 O3 . . 10.9(6)
O6 C11 C12 O4 . . -166.0(3)
C14' C16 C18 C19 . . -129.0(10)
C15 C16 C18 C19 . . 3.5(5)
C17 C16 C18 C19 . . 122.0(4)
C14 C16 C18 C19 . . -104.3(8)
C14' C16 C18 C23 . . 49.8(10)
C15 C16 C18 C23 . . -177.7(3)
C17 C16 C18 C23 . . -59.2(4)
C14 C16 C18 C23 . . 74.5(8)
C23 C18 C19 C20 . . 3.9(4)
C16 C18 C19 C20 . . -177.2(3)
C18 C19 C20 C21 . . 0.9(4)
C18 C19 C20 S1 . . 177.0(2)
C19 C20 C21 O5 . . 174.6(2)
S1 C20 C21 O5 . . -1.4(4)
C19 C20 C21 C22 . . -5.2(4)
S1 C20 C21 C22 . . 178.8(2)
O5 C21 C22 C23 . . -175.3(2)
C20 C21 C22 C23 . . 4.5(4)
O5 C21 C22 S2 . 2_755 0.3(4)
C20 C21 C22 S2 . 2_755 -179.9(2)
C21 C22 C23 C18 . . 0.4(4)
S2 C22 C23 C18 2_755 . -175.2(2)
C19 C18 C23 C22 . . -4.6(4)
C16 C18 C23 C22 . . 176.5(3)
O3 C12 O4 C13 . . 2.7(6)
C11 C12 O4 C13 . . 179.8(3)
C22 C21 O5 C24 . . 83.7(3)
C20 C21 O5 C24 . . -96.1(3)
C25 C24 O5 C21 . . 162.3(3)
C7 C8 O6 C11 . . 91.9(3)
C9 C8 O6 C11 . . -88.8(3)
C12 C11 O6 C8 . . -179.7(3)
C10 C9 S1 C20 . . 122.3(2)
C8 C9 S1 C20 . . -62.5(3)
C19 C20 S1 C9 . . 117.5(2)
C21 C20 S1 C9 . . -66.4(3)
C6 C7 S2 C22 . 2_755 -117.1(2)
C8 C7 S2 C22 . 2_755 67.6(3)
C26 O2 C25 O1 . . -31.6(12)
C26 O2 C25 C24 . . 178.3(4)
O5 C24 C25 O1 . . 30.9(11)
O5 C24 C25 O2 . . -177.8(3)
C6 C5 C1 C2 . . -0.8(5)
C10 C5 C1 C2 . . 177.2(4)
C6 C5 C1 C3 . . 126.0(6)
C10 C5 C1 C3 . . -55.9(7)
C6 C5 C1 C4 . . -115.9(4)
C10 C5 C1 C4 . . 62.1(4)
